data_1550365
loop_
_publ_author_name
'Dioukhane, Khadim'
'Aouine, Younas'
'Faraj, Hassane'
'Alami, Anouar'
'Essassi, El Mokhtar'
'Zouihri, Hafid'

_publ_section_title
;
 4-Methyl-1<i>H</i>-1,5-benzodiazepin-2(3<i>H</i>)-one
;
_journal_coeditor_code HB4272
_journal_issue 12
_journal_name_full IUCrData
_journal_page_first x181718
_journal_paper_doi 10.1107/S2414314618017182
_journal_volume 3
_journal_year 2018
_chemical_formula_iupac 'C10 H10 N2 O'
_chemical_formula_moiety 'C10 H10 N2 O'
_chemical_formula_sum 'C10 H10 N2 O'
_chemical_formula_weight 174.20
_chemical_name_systematic
;
4-Methyl-1<i>H</i>-1,5-benzodiazepin-2(3<i>H</i>)-one
;
_space_group_crystal_system orthorhombic
_space_group_IT_number 19
_space_group_name_Hall 'P 2ac 2ab'
_space_group_name_H-M_alt 'P 21 21 21'
_symmetry_space_group_name_Hall 'P 2ac 2ab'
_symmetry_space_group_name_H-M 'P 21 21 21'
_atom_sites_solution_hydrogens mixed
_atom_sites_solution_primary dual
_audit_creation_method SHELXL-2014/7
_cell_angle_alpha 90
_cell_angle_beta 90
_cell_angle_gamma 90
_cell_formula_units_Z 4
_cell_length_a 7.5676(2)
_cell_length_b 10.7802(2)
_cell_length_c 11.4092(3)
_cell_measurement_reflns_used 245
_cell_measurement_temperature 296(2)
_cell_measurement_theta_max 32
_cell_measurement_theta_min 0.5
_cell_volume 930.77(4)
_computing_cell_refinement
;
SAINT (Bruker, 2009)
;
_computing_data_collection
;
APEX2 (Bruker, 2009)
;
_computing_data_reduction
;
SAINT (Bruker, 2009)
;
_computing_molecular_graphics
;
PLATON (Spek, 2009)
;
_computing_publication_material
;
publCIF (Westrip, 2010)
;
_computing_structure_refinement
;
SHELXL2014 (Sheldrick, 2015b)
;
_computing_structure_solution
;
SHELXT (Sheldrick, 2015a)
;
_diffrn_ambient_temperature 296(2)
_diffrn_measured_fraction_theta_full 0.996
_diffrn_measured_fraction_theta_max 0.996
_diffrn_measurement_device 'Bruker X8 APEXII CCD area-detector'
_diffrn_measurement_method '\w and \f'
_diffrn_radiation_monochromator graphite
_diffrn_radiation_source 'fine-focus sealed tube'
_diffrn_radiation_type MoK\a
_diffrn_radiation_wavelength 0.71073
_diffrn_reflns_av_R_equivalents 0.0184
_diffrn_reflns_av_unetI/netI 0.0075
_diffrn_reflns_limit_h_max 9
_diffrn_reflns_limit_h_min -9
_diffrn_reflns_limit_k_max 13
_diffrn_reflns_limit_k_min -13
_diffrn_reflns_limit_l_max 14
_diffrn_reflns_limit_l_min -13
_diffrn_reflns_number 25369
_diffrn_reflns_theta_full 25.242
_diffrn_reflns_theta_max 25.983
_diffrn_reflns_theta_min 3.572
_exptl_absorpt_coefficient_mu 0.083
_exptl_absorpt_correction_T_max 0.984
_exptl_absorpt_correction_T_min 0.974
_exptl_absorpt_correction_type none
_exptl_crystal_colour colourless
_exptl_crystal_density_diffrn 1.243
_exptl_crystal_density_method none
_exptl_crystal_description prism
_exptl_crystal_F_000 368
_exptl_crystal_size_max 0.32
_exptl_crystal_size_mid 0.28
_exptl_crystal_size_min 0.20
_refine_diff_density_max 0.135
_refine_diff_density_min -0.149
_refine_ls_abs_structure_details
;
Flack <i>x</i> determined using 705 quotients
[(<i>I</i>^+^)-(<i>I</i>^-^)]/[(<i>I</i>^+^)+(<i>I</i>^-^)]
(Parsons <i>et al.</i>,  2013)
;
_refine_ls_abs_structure_Flack -0.3(2)
_refine_ls_extinction_method none
_refine_ls_goodness_of_fit_ref 1.026
_refine_ls_hydrogen_treatment mixed
_refine_ls_matrix_type full
_refine_ls_number_parameters 123
_refine_ls_number_reflns 1825
_refine_ls_number_restraints 1
_refine_ls_restrained_S_all 1.026
_refine_ls_R_factor_all 0.0297
_refine_ls_R_factor_gt 0.0283
_refine_ls_shift/su_max 0.000
_refine_ls_shift/su_mean 0.000
_refine_ls_structure_factor_coef Fsqd
_refine_ls_weighting_details 'w=1/[\s^2^(Fo^2^)+(0.0631P)^2^+0.0577P] where P=(Fo^2^+2Fc^2^)/3'
_refine_ls_weighting_scheme calc
_refine_ls_wR_factor_gt 0.0837
_refine_ls_wR_factor_ref 0.0858
_reflns_number_gt 1747
_reflns_number_total 1825
_reflns_threshold_expression 'I > 2\s(I)'
_cod_data_source_file hb4272sup1.cif
_cod_data_source_block I
_cod_database_code 1550365
_shelx_space_group_comment
;
The symmetry employed for this shelxl refinement is uniquely defined
by the following loop, which should always be used as a source of
symmetry information in preference to the above space-group names.
They are only intended as comments.
;

loop_
_space_group_symop_operation_xyz
'x, y, z'
'-x+1/2, -y, z+1/2'
'-x, y+1/2, -z+1/2'
'x+1/2, -y+1/2, -z'

loop_
_atom_site_type_symbol
_atom_site_label
_atom_site_fract_x
_atom_site_fract_y
_atom_site_fract_z
_atom_site_U_iso_or_equiv
_atom_site_adp_type
_atom_site_calc_flag
_atom_site_occupancy
C C1 0.0092(2) 0.51751(13) 0.91727(13) 0.0373(3) Uani d 1
C C9 0.2131(2) 0.35141(15) 0.97843(13) 0.0379(3) Uani d 1
C C6 0.1120(2) 0.58213(14) 0.83489(13) 0.0410(4) Uani d 1
C C8 0.3621(2) 0.44253(15) 0.96221(14) 0.0402(3) Uani d 1
H H8A 0.4723 0.4076 0.9906 0.048 Uiso calc 1
H H8B 0.3383 0.5185 1.0049 0.048 Uiso calc 1
C C2 -0.1472(2) 0.56990(16) 0.95911(15) 0.0466(4) Uani d 1
H H2 -0.2167 0.5258 1.0119 0.056 Uiso calc 1
C C5 0.0527(3) 0.69915(16) 0.79881(16) 0.0550(5) Uani d 1
H H5 0.1177 0.7428 0.7433 0.066 Uiso calc 1
C C7 0.3736(2) 0.46818(16) 0.83226(14) 0.0439(4) Uani d 1
C C3 -0.2001(3) 0.68650(18) 0.92309(17) 0.0601(5) Uani d 1
H H3 -0.3034 0.7213 0.9524 0.072 Uiso calc 1
C C4 -0.0983(3) 0.75106(17) 0.84313(19) 0.0641(6) Uani d 1
H H4 -0.1325 0.8300 0.8193 0.077 Uiso calc 1
C C10 0.5213(3) 0.4081(3) 0.76664(19) 0.0667(6) Uani d 1
H H10A 0.5044 0.4201 0.6840 0.100 Uiso calc 1
H H10B 0.5230 0.3209 0.7837 0.100 Uiso calc 1
H H10C 0.6316 0.4445 0.7900 0.100 Uiso calc 1
N N1 0.05078(16) 0.39599(12) 0.95461(12) 0.0394(3) Uani d 1
N N2 0.26065(19) 0.53402(13) 0.77731(12) 0.0459(3) Uani d 1
O O1 0.23581(16) 0.24292(11) 1.00743(13) 0.0519(3) Uani d 1
H H1N -0.042(3) 0.3435(19) 0.9707(19) 0.057(6) Uiso d 1

loop_
_atom_site_aniso_label
_atom_site_aniso_U_11
_atom_site_aniso_U_22
_atom_site_aniso_U_33
_atom_site_aniso_U_12
_atom_site_aniso_U_13
_atom_site_aniso_U_23
C1 0.0376(7) 0.0352(7) 0.0392(7) 0.0012(6) -0.0087(6) 0.0009(6)
C9 0.0332(7) 0.0387(8) 0.0419(7) 0.0000(6) -0.0015(6) 0.0047(6)
C6 0.0467(8) 0.0381(7) 0.0382(7) -0.0027(7) -0.0076(6) 0.0028(6)
C8 0.0325(7) 0.0438(8) 0.0443(8) -0.0043(6) -0.0057(6) 0.0036(6)
C2 0.0424(8) 0.0501(9) 0.0473(8) 0.0056(7) -0.0035(7) 0.0015(7)
C5 0.0670(12) 0.0448(9) 0.0531(10) -0.0003(9) -0.0084(9) 0.0125(8)
C7 0.0378(8) 0.0483(8) 0.0454(8) -0.0078(7) 0.0004(6) 0.0011(7)
C3 0.0616(11) 0.0585(11) 0.0601(10) 0.0239(9) -0.0067(9) -0.0046(9)
C4 0.0828(14) 0.0448(9) 0.0648(12) 0.0172(10) -0.0152(11) 0.0076(9)
C10 0.0471(10) 0.0954(16) 0.0576(11) 0.0069(11) 0.0063(8) -0.0033(11)
N1 0.0317(6) 0.0351(6) 0.0514(7) -0.0029(5) -0.0022(5) 0.0078(5)
N2 0.0466(7) 0.0498(8) 0.0413(6) -0.0051(7) -0.0003(6) 0.0054(6)
O1 0.0383(6) 0.0411(6) 0.0764(8) 0.0023(5) -0.0022(6) 0.0167(5)

loop_
_atom_type_symbol
_atom_type_description
_atom_type_scat_dispersion_real
_atom_type_scat_dispersion_imag
_atom_type_scat_source
C C 0.0033 0.0016 'International Tables Vol C Tables 4.2.6.8 and 6.1.1.4'
H H 0.0000 0.0000 'International Tables Vol C Tables 4.2.6.8 and 6.1.1.4'
N N 0.0061 0.0033 'International Tables Vol C Tables 4.2.6.8 and 6.1.1.4'
O O 0.0106 0.0060 'International Tables Vol C Tables 4.2.6.8 and 6.1.1.4'

loop_
_geom_angle_atom_site_label_1
_geom_angle_atom_site_label_2
_geom_angle_atom_site_label_3
_geom_angle
C2 C1 C6 119.86(14)
C2 C1 N1 117.45(14)
C6 C1 N1 122.54(14)
O1 C9 N1 121.47(14)
O1 C9 C8 123.32(14)
N1 C9 C8 115.16(13)
C5 C6 N2 116.89(15)
C5 C6 C1 117.76(16)
N2 C6 C1 125.06(14)
C9 C8 C7 106.43(13)
C9 C8 H8A 110.4
C7 C8 H8A 110.4
C9 C8 H8B 110.4
C7 C8 H8B 110.4
H8A C8 H8B 108.6
C3 C2 C1 120.80(17)
C3 C2 H2 119.6
C1 C2 H2 119.6
C4 C5 C6 121.79(18)
C4 C5 H5 119.1
C6 C5 H5 119.1
N2 C7 C10 119.78(16)
N2 C7 C8 123.06(15)
C10 C7 C8 117.11(16)
C4 C3 C2 119.55(18)
C4 C3 H3 120.2
C2 C3 H3 120.2
C5 C4 C3 120.20(17)
C5 C4 H4 119.9
C3 C4 H4 119.9
C7 C10 H10A 109.5
C7 C10 H10B 109.5
H10A C10 H10B 109.5
C7 C10 H10C 109.5
H10A C10 H10C 109.5
H10B C10 H10C 109.5
C9 N1 C1 126.51(13)
C9 N1 H1N 115.8(14)
C1 N1 H1N 117.5(14)
C7 N2 C6 120.87(14)

loop_
_geom_bond_atom_site_label_1
_geom_bond_atom_site_label_2
_geom_bond_distance
C1 C2 1.395(2)
C1 C6 1.405(2)
C1 N1 1.4131(19)
C9 O1 1.2275(19)
C9 N1 1.347(2)
C9 C8 1.507(2)
C6 C5 1.401(2)
C6 N2 1.402(2)
C8 C7 1.511(2)
C8 H8A 0.9700
C8 H8B 0.9700
C2 C3 1.382(2)
C2 H2 0.9300
C5 C4 1.370(3)
C5 H5 0.9300
C7 N2 1.276(2)
C7 C10 1.493(3)
C3 C4 1.382(3)
C3 H3 0.9300
C4 H4 0.9300
C10 H10A 0.9600
C10 H10B 0.9600
C10 H10C 0.9600
N1 H1N 0.918(18)

loop_
_geom_hbond_atom_site_label_D
_geom_hbond_atom_site_label_H
_geom_hbond_atom_site_label_A
_geom_hbond_site_symmetry_A
_geom_hbond_distance_DH
_geom_hbond_distance_HA
_geom_hbond_distance_DA
_geom_hbond_angle_DHA
N1 H1N O1 4_457 0.918(18) 1.941(19) 2.8481(17) 169(2)
C8 H8A O1 4_557 0.97 2.57 3.480(2) 156

_cod_database_fobs_code 1550365
